data_7048654
loop_
_publ_author_name
'Lu, Guang-Zhao'
'Tu, Zhen-Long'
'Liu, Liang'
'Zheng, You-Xuan'
'Zhao, Yue'

_publ_section_title
;
 Two platinum(ii) complexes with a 4-phenyl-4H-1,2,4-triazole derivative
 as an ancillary ligand for efficient green OLEDs.
;
_journal_issue 5
_journal_name_full 'Dalton transactions (Cambridge, England : 2003)'
_journal_page_first 1892
_journal_page_last 1899
_journal_paper_doi 10.1039/c8dt04750b
_journal_volume 48
_journal_year 2019
_chemical_formula_sum 'C32 H21 F3 N4 O Pt'
_chemical_formula_weight 729.62
_chemical_properties_physical Air-sensitive,Oxygen-sensitive,Light-sensitive
_space_group_crystal_system monoclinic
_space_group_IT_number 14
_space_group_name_Hall '-P 2yn'
_space_group_name_H-M_alt 'P 1 21/n 1'
_symmetry_space_group_name_Hall '-P 2yn'
_symmetry_space_group_name_H-M 'P 1 21/n 1'
_atom_sites_solution_hydrogens geom
_audit_creation_method SHELXL-2018/3
_audit_update_record
;
2018-12-21 deposited with the CCDC.
2018-12-28 downloaded from the CCDC.
;
_cell_angle_alpha 90
_cell_angle_beta 94.039(6)
_cell_angle_gamma 90
_cell_formula_units_Z 8
_cell_length_a 6.4865(17)
_cell_length_b 33.878(9)
_cell_length_c 24.134(7)
_cell_measurement_reflns_used 4618
_cell_measurement_temperature 153.(2)
_cell_measurement_theta_max 23.6266
_cell_measurement_theta_min 2.5487
_cell_volume 5290(3)
_computing_structure_refinement 'SHELXL-2018/3 (Sheldrick, 2018)'
_diffrn_ambient_temperature 153.(2)
_diffrn_measured_fraction_theta_full 0.999
_diffrn_measured_fraction_theta_max 0.999
_diffrn_measurement_device_type 'Bruker D8 VENTURE PHOTON 100'
_diffrn_radiation_monochromator 'Helios Multi-layer Optic'
_diffrn_radiation_type ' Mo K\a'
_diffrn_radiation_wavelength 0.71073
_diffrn_reflns_av_R_equivalents 0.1099
_diffrn_reflns_av_unetI/netI 0.1310
_diffrn_reflns_Laue_measured_fraction_full 0.999
_diffrn_reflns_Laue_measured_fraction_max 0.999
_diffrn_reflns_limit_h_max 7
_diffrn_reflns_limit_h_min -7
_diffrn_reflns_limit_k_max 37
_diffrn_reflns_limit_k_min -36
_diffrn_reflns_limit_l_max 16
_diffrn_reflns_limit_l_min -26
_diffrn_reflns_number 24700
_diffrn_reflns_point_group_measured_fraction_full 0.999
_diffrn_reflns_point_group_measured_fraction_max 0.999
_diffrn_reflns_theta_full 23.256
_diffrn_reflns_theta_max 23.256
_diffrn_reflns_theta_min 2.076
_diffrn_source TXS
_diffrn_source_type 'Rotaing Anode'
_exptl_absorpt_coefficient_mu 5.360
_exptl_absorpt_correction_T_max 0.29
_exptl_absorpt_correction_T_min 0.19
_exptl_absorpt_correction_type multi-scan
_exptl_absorpt_process_details
;
SADABS-2016/2 - Bruker AXS area detector scaling and absorption correction
;
_exptl_crystal_colour colorless
_exptl_crystal_density_diffrn 1.832
_exptl_crystal_density_method 'not measured'
_exptl_crystal_description block
_exptl_crystal_F_000 2832
_exptl_crystal_preparation Luminescent
_exptl_crystal_size_max 0.250
_exptl_crystal_size_mid 0.210
_exptl_crystal_size_min 0.180
_refine_diff_density_max 2.296
_refine_diff_density_min -1.919
_refine_diff_density_rms 0.213
_refine_ls_extinction_method none
_refine_ls_goodness_of_fit_ref 1.137
_refine_ls_hydrogen_treatment constr
_refine_ls_matrix_type full
_refine_ls_number_parameters 795
_refine_ls_number_reflns 7598
_refine_ls_number_restraints 580
_refine_ls_restrained_S_all 1.103
_refine_ls_R_factor_all 0.1563
_refine_ls_R_factor_gt 0.0834
_refine_ls_shift/su_max 0.000
_refine_ls_shift/su_mean 0.000
_refine_ls_structure_factor_coef Fsqd
_refine_ls_weighting_details 'w=1/[\s^2^(Fo^2^)+141.7116P] where P=(Fo^2^+2Fc^2^)/3'
_refine_ls_weighting_scheme calc
_refine_ls_wR_factor_gt 0.1502
_refine_ls_wR_factor_ref 0.1775
_reflns_Friedel_coverage 0.000
_reflns_number_gt 4575
_reflns_number_total 7598
_reflns_threshold_expression 'I > 2\s(I)'
_cod_data_source_file c8dt04750b2.cif
_cod_data_source_block 20171010ZYX_PT_SDZ_0m
_cod_depositor_comments
;
The following automatic conversions were performed:

'_exptl_absorpt_correction_type' value 'Multi-Scan' changed to
'multi-scan' according to
/home/data/users/saulius/crontab/automatic-downloads/rss-feeds/RSC/lib/dictionaries/cif_core.dic
dictionary named 'cif_core.dic' version 2.4.2 from 2011-04-26.

Automatic conversion script
Id: cif_fix_values 4973 2017-02-22 13:04:09Z antanas 

 Adding full bibliography for 7048654.cif.
;
_cod_original_cell_volume 5290(2)
_cod_database_code 7048654
_shelx_shelxl_version_number 2018/3
_shelx_space_group_comment
;
The symmetry employed for this shelxl refinement is uniquely defined
by the following loop, which should always be used as a source of
symmetry information in preference to the above space-group names.
They are only intended as comments.
;

loop_
_space_group_symop_operation_xyz
'x, y, z'
'-x+1/2, y+1/2, -z+1/2'
'-x, -y, -z'
'x-1/2, -y-1/2, z-1/2'

loop_
_atom_site_label
_atom_site_type_symbol
_atom_site_fract_x
_atom_site_fract_y
_atom_site_fract_z
_atom_site_U_iso_or_equiv
_atom_site_adp_type
_atom_site_occupancy
_atom_site_site_symmetry_order
_atom_site_calc_flag
_atom_site_refinement_flags_posn
_atom_site_refinement_flags_adp
_atom_site_refinement_flags_occupancy
_atom_site_disorder_assembly
_atom_site_disorder_group
C1 C 1.088(4) 0.3246(4) 0.4735(12) 0.068(4) Uani 1 1 d D U . . .
F1 F 1.024(7) 0.2876(7) 0.4538(16) 0.068(6) Uani 0.43(4) 1 d D U P A 1
F2 F 1.219(6) 0.3390(12) 0.4377(16) 0.075(6) Uani 0.43(4) 1 d D U P A 1
F3 F 0.906(5) 0.3459(13) 0.4636(17) 0.076(6) Uani 0.43(4) 1 d D U P A 1
F1A F 0.937(5) 0.2982(9) 0.4547(13) 0.077(6) Uani 0.57(4) 1 d D U P A 2
F2A F 1.235(4) 0.3230(10) 0.4364(12) 0.071(6) Uani 0.57(4) 1 d D U P A 2
F3A F 0.986(5) 0.3601(7) 0.4644(12) 0.066(6) Uani 0.57(4) 1 d D U P A 2
C2 C 1.160(3) 0.3207(6) 0.5320(10) 0.047(6) Uani 1 1 d . U . . .
C3 C 1.357(4) 0.3050(7) 0.5437(11) 0.066(7) Uani 1 1 d . U . . .
H3 H 1.436651 0.296040 0.514750 0.079 Uiso 1 1 calc R U . . .
C4 C 1.432(3) 0.3029(6) 0.5985(10) 0.053(6) Uani 1 1 d . U . . .
H4 H 1.568379 0.293444 0.606979 0.063 Uiso 1 1 calc R U . . .
C5 C 1.310(3) 0.3144(5) 0.6425(9) 0.037(5) Uani 1 1 d . U . . .
C6 C 1.109(3) 0.3320(6) 0.6286(9) 0.043(5) Uani 1 1 d . U . . .
C7 C 1.040(3) 0.3328(6) 0.5756(9) 0.048(6) Uani 1 1 d . U . . .
H7 H 0.903762 0.341935 0.566542 0.057 Uiso 1 1 calc R U . . .
C8 C 1.374(3) 0.3117(5) 0.6999(9) 0.036(5) Uani 1 1 d . U . . .
C9 C 1.557(3) 0.2946(5) 0.7239(10) 0.043(5) Uani 1 1 d . U . . .
H9 H 1.657727 0.284249 0.701103 0.052 Uiso 1 1 calc R U . . .
C10 C 1.588(3) 0.2930(6) 0.7806(10) 0.047(5) Uani 1 1 d . U . . .
H10 H 1.714421 0.282303 0.796464 0.056 Uiso 1 1 calc R U . . .
C11 C 1.444(3) 0.3063(6) 0.8155(10) 0.049(6) Uani 1 1 d . U . . .
H11 H 1.464467 0.304915 0.854837 0.059 Uiso 1 1 calc R U . . .
C12 C 1.265(3) 0.3219(6) 0.7881(10) 0.047(6) Uani 1 1 d . U . . .
H12 H 1.158895 0.330556 0.810505 0.056 Uiso 1 1 calc R U . . .
C13 C 0.649(3) 0.4469(6) 0.5126(9) 0.044(5) Uani 1 1 d . U . . .
H13 H 0.786270 0.450049 0.528576 0.053 Uiso 1 1 calc R U . . .
C14 C 0.595(3) 0.4601(6) 0.4591(9) 0.044(5) Uani 1 1 d . U . . .
H14 H 0.698985 0.471527 0.438205 0.053 Uiso 1 1 calc R U . . .
C15 C 0.396(3) 0.4573(6) 0.4353(9) 0.046(5) Uani 1 1 d . U . . .
H15 H 0.363768 0.466986 0.398764 0.055 Uiso 1 1 calc R U . . .
C16 C 0.243(3) 0.4400(6) 0.4650(9) 0.043(5) Uani 1 1 d . U . . .
H16 H 0.106313 0.437176 0.448823 0.051 Uiso 1 1 calc R U . . .
C17 C 0.297(3) 0.4268(6) 0.5199(9) 0.045(5) Uani 1 1 d . U . . .
H17 H 0.191961 0.416347 0.541310 0.054 Uiso 1 1 calc R U . . .
C18 C 0.497(3) 0.4287(5) 0.5428(9) 0.036(5) Uani 1 1 d . U . . .
C19 C 0.560(3) 0.4138(5) 0.5985(9) 0.034(5) Uani 1 1 d . U . . .
C20 C 0.333(2) 0.4537(5) 0.6566(8) 0.029(4) Uani 1 1 d . U . . .
C21 C 0.124(3) 0.4484(5) 0.6403(8) 0.036(5) Uani 1 1 d . U . . .
H21 H 0.075308 0.424356 0.624084 0.044 Uiso 1 1 calc R U . . .
C22 C -0.011(3) 0.4798(5) 0.6485(8) 0.039(5) Uani 1 1 d . U . . .
H22 H -0.154092 0.477083 0.638150 0.047 Uiso 1 1 calc R U . . .
C23 C 0.062(3) 0.5138(6) 0.6709(9) 0.044(5) Uani 1 1 d . U . . .
H23 H -0.032961 0.534526 0.676132 0.053 Uiso 1 1 calc R U . . .
C24 C 0.268(3) 0.5200(6) 0.6868(9) 0.042(5) Uani 1 1 d . U . . .
H24 H 0.315898 0.544467 0.702226 0.051 Uiso 1 1 calc R U . . .
C25 C 0.403(3) 0.4887(6) 0.6790(9) 0.044(5) Uani 1 1 d . U . . .
H25 H 0.546481 0.491763 0.689453 0.052 Uiso 1 1 calc R U . . .
C26 C 0.598(3) 0.4019(5) 0.6896(9) 0.030(5) Uani 1 1 d . U . . .
C27 C 0.572(3) 0.4024(5) 0.7476(9) 0.037(5) Uani 1 1 d . U . . .
C28 C 0.388(3) 0.4146(5) 0.7702(9) 0.034(5) Uani 1 1 d . U . . .
H28 H 0.273608 0.421453 0.745248 0.040 Uiso 1 1 calc R U . . .
C29 C 0.364(3) 0.4170(6) 0.8246(9) 0.041(5) Uani 1 1 d . U . . .
H29 H 0.234490 0.424067 0.837718 0.050 Uiso 1 1 calc R U . . .
C30 C 0.528(3) 0.4093(6) 0.8606(10) 0.049(6) Uani 1 1 d . U . . .
H30 H 0.518610 0.414247 0.899080 0.059 Uiso 1 1 calc R U . . .
C31 C 0.708(3) 0.3946(6) 0.8426(10) 0.056(6) Uani 1 1 d . U . . .
H31 H 0.817024 0.387502 0.869187 0.068 Uiso 1 1 calc R U . . .
C32 C 0.736(3) 0.3898(5) 0.7864(9) 0.039(5) Uani 1 1 d . U . . .
C33 C 0.398(4) 0.2057(7) 0.4501(14) 0.087(5) Uani 1 1 d D U . . .
F4 F 0.230(5) 0.1812(11) 0.4419(14) 0.089(6) Uani 0.53(4) 1 d D U P B 1
F5 F 0.513(5) 0.1926(11) 0.4079(13) 0.091(6) Uani 0.53(4) 1 d D U P B 1
F6 F 0.329(6) 0.2410(7) 0.4280(15) 0.095(6) Uani 0.53(4) 1 d D U P B 1
F4A F 0.188(3) 0.2033(15) 0.4487(16) 0.092(7) Uani 0.47(4) 1 d D U P B 2
F5A F 0.452(6) 0.1778(9) 0.4135(15) 0.090(7) Uani 0.47(4) 1 d D U P B 2
F6A F 0.434(7) 0.2399(8) 0.4216(15) 0.088(7) Uani 0.47(4) 1 d D U P B 2
C34 C 0.514(4) 0.2059(7) 0.5024(11) 0.060(6) Uani 1 1 d . U . . .
C35 C 0.709(3) 0.2225(6) 0.5087(10) 0.055(6) Uani 1 1 d . U . . .
H35 H 0.770815 0.233188 0.477554 0.066 Uiso 1 1 calc R U . . .
C36 C 0.810(3) 0.2234(6) 0.5591(10) 0.055(6) Uani 1 1 d . U . . .
H36 H 0.942084 0.235492 0.562822 0.066 Uiso 1 1 calc R U . . .
C37 C 0.728(3) 0.2071(5) 0.6073(9) 0.039(5) Uani 1 1 d . U . . .
C38 C 0.529(3) 0.1878(5) 0.6001(9) 0.037(5) Uani 1 1 d . U . . .
C39 C 0.428(3) 0.1893(6) 0.5495(9) 0.042(5) Uani 1 1 d . U . . .
H39 H 0.292783 0.178560 0.545055 0.051 Uiso 1 1 calc R U . . .
C40 C 0.826(3) 0.2094(6) 0.6621(10) 0.048(6) Uani 1 1 d . U . . .
C41 C 1.021(3) 0.2263(6) 0.6785(10) 0.047(6) Uani 1 1 d . U . . .
H41 H 1.107991 0.236391 0.651728 0.057 Uiso 1 1 calc R U . . .
C42 C 1.078(3) 0.2276(6) 0.7319(10) 0.054(6) Uani 1 1 d . U . . .
H42 H 1.209108 0.238567 0.742849 0.065 Uiso 1 1 calc R U . . .
C43 C 0.958(3) 0.2141(6) 0.7732(10) 0.054(6) Uani 1 1 d . U . . .
H43 H 1.002481 0.216582 0.811376 0.065 Uiso 1 1 calc R U . . .
C44 C 0.770(3) 0.1966(6) 0.7559(10) 0.042(5) Uani 1 1 d . U . . .
H44 H 0.683680 0.186629 0.782796 0.050 Uiso 1 1 calc R U . . .
C45 C -0.224(3) 0.1085(7) 0.5048(10) 0.058(6) Uani 1 1 d . U . . .
H45 H -0.205280 0.136223 0.509135 0.069 Uiso 1 1 calc R U . . .
C46 C -0.354(4) 0.0954(8) 0.4605(12) 0.083(8) Uani 1 1 d . U . . .
H46 H -0.425651 0.113638 0.436260 0.100 Uiso 1 1 calc R U . . .
C47 C -0.377(4) 0.0551(8) 0.4523(11) 0.072(7) Uani 1 1 d . U . . .
H47 H -0.462541 0.044861 0.422127 0.087 Uiso 1 1 calc R U . . .
C48 C -0.266(3) 0.0295(7) 0.4907(10) 0.059(6) Uani 1 1 d . U . . .
H48 H -0.279927 0.001860 0.485274 0.071 Uiso 1 1 calc R U . . .
C49 C -0.133(4) 0.0436(8) 0.5386(13) 0.086(8) Uani 1 1 d . U . . .
H49 H -0.062065 0.026018 0.564033 0.104 Uiso 1 1 calc R U . . .
C50 C -0.117(3) 0.0837(6) 0.5438(9) 0.041(5) Uani 1 1 d . U . . .
C51 C -0.007(3) 0.0993(5) 0.5913(9) 0.035(5) Uani 1 1 d . U . . .
C52 C -0.201(3) 0.0621(5) 0.6601(9) 0.034(5) Uani 1 1 d . U . . .
C53 C -0.404(3) 0.0670(6) 0.6421(9) 0.040(5) Uani 1 1 d . U . . .
H53 H -0.446013 0.089871 0.621482 0.048 Uiso 1 1 calc R U . . .
C54 C -0.549(3) 0.0383(6) 0.6540(9) 0.047(6) Uani 1 1 d . U . . .
H54 H -0.690801 0.042163 0.642894 0.057 Uiso 1 1 calc R U . . .
C55 C -0.488(3) 0.0048(6) 0.6815(9) 0.046(6) Uani 1 1 d . U . . .
H55 H -0.586281 -0.014917 0.688982 0.055 Uiso 1 1 calc R U . . .
C56 C -0.281(3) -0.0004(7) 0.6984(10) 0.060(7) Uani 1 1 d . U . . .
H56 H -0.237572 -0.023530 0.718119 0.072 Uiso 1 1 calc R U . . .
C57 C -0.135(3) 0.0285(5) 0.6865(8) 0.039(5) Uani 1 1 d . U . . .
H57 H 0.007146 0.024651 0.696803 0.046 Uiso 1 1 calc R U . . .
C58 C 0.079(3) 0.1143(6) 0.6798(9) 0.038(5) Uani 1 1 d . U . . .
C59 C 0.079(2) 0.1165(5) 0.7405(8) 0.030(5) Uani 1 1 d . U . . .
C60 C -0.105(3) 0.1076(5) 0.7669(9) 0.039(5) Uani 1 1 d . U . . .
H60 H -0.226367 0.100179 0.745159 0.047 Uiso 1 1 calc R U . . .
C61 C -0.107(3) 0.1098(6) 0.8227(10) 0.053(6) Uani 1 1 d . U . . .
H61 H -0.230753 0.103302 0.839706 0.063 Uiso 1 1 calc R U . . .
C62 C 0.069(3) 0.1214(6) 0.8564(10) 0.047(6) Uani 1 1 d . U . . .
H62 H 0.065615 0.122759 0.895671 0.056 Uiso 1 1 calc R U . . .
C63 C 0.243(3) 0.1306(6) 0.8312(10) 0.049(6) Uani 1 1 d . U . . .
H63 H 0.363228 0.137854 0.853780 0.059 Uiso 1 1 calc R U . . .
C64 C 0.255(3) 0.1299(5) 0.7733(9) 0.033(5) Uani 1 1 d . U . . .
N1 N 0.745(2) 0.3827(4) 0.6629(7) 0.032(4) Uani 1 1 d . . . . .
N2 N 0.720(2) 0.3901(4) 0.6074(7) 0.038(4) Uani 1 1 d . . . . .
N3 N 0.479(2) 0.4224(4) 0.6483(8) 0.042(5) Uani 1 1 d . . . . .
N4 N 1.230(2) 0.3256(4) 0.7339(8) 0.041(5) Uani 1 1 d . . . . .
N5 N 0.205(2) 0.1333(5) 0.6460(8) 0.039(4) Uani 1 1 d . . . . .
N6 N 0.149(2) 0.1247(5) 0.5921(8) 0.043(5) Uani 1 1 d . . . . .
N7 N -0.054(2) 0.0918(4) 0.6460(8) 0.038(4) Uani 1 1 d . . . . .
N8 N 0.710(2) 0.1936(4) 0.7017(8) 0.041(5) Uani 1 1 d . . . . .
O1 O 0.9112(19) 0.3740(4) 0.7721(6) 0.048(4) Uani 1 1 d . . . . .
O2 O 0.4233(18) 0.1421(4) 0.7513(6) 0.049(4) Uani 1 1 d . . . . .
Pt1 Pt 0.98492(11) 0.35266(2) 0.69648(4) 0.0430(3) Uani 1 1 d . . . . .
Pt2 Pt 0.45266(11) 0.16503(2) 0.67307(4) 0.0446(3) Uani 1 1 d . . . . .

loop_
_atom_site_aniso_label
_atom_site_aniso_U_11
_atom_site_aniso_U_22
_atom_site_aniso_U_33
_atom_site_aniso_U_23
_atom_site_aniso_U_13
_atom_site_aniso_U_12
C1 0.070(7) 0.061(7) 0.073(8) -0.010(7) 0.019(6) 0.013(6)
F1 0.071(13) 0.063(10) 0.073(12) -0.010(11) 0.023(12) 0.004(10)
F2 0.090(11) 0.062(13) 0.074(12) 0.007(12) 0.018(9) 0.009(11)
F3 0.079(11) 0.071(12) 0.079(12) -0.005(12) 0.009(12) 0.015(10)
F1A 0.082(12) 0.072(11) 0.076(11) 0.005(10) 0.005(11) -0.003(9)
F2A 0.078(10) 0.063(13) 0.074(11) 0.000(11) 0.025(8) 0.014(9)
F3A 0.077(11) 0.054(10) 0.070(11) 0.006(10) 0.019(10) 0.002(9)
C2 0.055(9) 0.042(9) 0.045(10) 0.005(8) 0.007(8) -0.001(7)
C3 0.065(10) 0.063(10) 0.070(11) -0.004(9) 0.011(9) 0.001(8)
C4 0.052(9) 0.044(9) 0.063(10) 0.001(8) 0.016(8) 0.006(7)
C5 0.040(8) 0.031(8) 0.042(9) 0.004(7) 0.009(8) -0.001(7)
C6 0.038(8) 0.042(9) 0.050(10) -0.006(8) 0.012(8) 0.002(7)
C7 0.054(9) 0.037(9) 0.053(10) 0.005(8) 0.010(8) -0.001(7)
C8 0.035(8) 0.029(8) 0.044(10) -0.004(7) 0.005(8) -0.007(7)
C9 0.043(8) 0.036(8) 0.051(10) -0.006(8) 0.007(8) 0.005(7)
C10 0.037(8) 0.041(9) 0.062(10) 0.001(8) -0.002(8) -0.004(7)
C11 0.042(8) 0.051(9) 0.054(10) 0.010(8) -0.003(8) 0.005(7)
C12 0.039(8) 0.048(9) 0.053(10) 0.003(8) 0.001(8) -0.001(7)
C13 0.046(8) 0.040(9) 0.045(10) 0.001(8) 0.002(8) 0.011(7)
C14 0.045(8) 0.045(9) 0.043(10) 0.003(8) 0.004(8) 0.000(7)
C15 0.046(8) 0.046(9) 0.046(10) 0.001(8) 0.006(8) 0.006(7)
C16 0.040(8) 0.050(9) 0.037(10) -0.001(8) -0.003(8) 0.005(7)
C17 0.044(8) 0.045(9) 0.045(10) 0.003(8) -0.001(8) 0.010(7)
C18 0.035(8) 0.033(8) 0.041(9) -0.009(7) 0.003(7) 0.007(7)
C19 0.035(8) 0.030(8) 0.037(9) -0.008(7) 0.013(7) 0.000(7)
C20 0.030(7) 0.022(8) 0.034(9) 0.008(7) 0.007(7) 0.003(6)
C21 0.039(8) 0.034(8) 0.037(9) 0.008(7) 0.005(7) 0.000(7)
C22 0.034(8) 0.039(9) 0.043(9) -0.006(8) 0.000(7) 0.003(7)
C23 0.041(8) 0.043(9) 0.050(10) -0.007(8) 0.008(8) 0.004(7)
C24 0.039(8) 0.036(8) 0.052(10) -0.007(8) 0.006(8) 0.007(7)
C25 0.038(8) 0.042(9) 0.052(10) 0.000(8) 0.011(8) -0.005(7)
C26 0.027(7) 0.026(8) 0.038(9) 0.005(7) 0.006(7) -0.004(6)
C27 0.032(7) 0.030(8) 0.049(10) 0.002(7) 0.002(7) -0.003(6)
C28 0.033(8) 0.031(8) 0.036(9) 0.003(7) -0.004(7) 0.006(6)
C29 0.034(8) 0.047(9) 0.043(10) -0.008(8) 0.001(8) -0.002(7)
C30 0.049(9) 0.052(9) 0.046(10) -0.012(8) 0.004(8) -0.001(7)
C31 0.055(9) 0.051(9) 0.062(11) 0.008(8) 0.001(8) 0.000(8)
C32 0.038(8) 0.034(8) 0.045(10) -0.005(7) -0.001(8) -0.002(7)
C33 0.096(8) 0.082(8) 0.085(8) -0.005(7) 0.018(7) -0.011(7)
F4 0.098(11) 0.088(13) 0.081(12) 0.001(12) 0.013(11) -0.016(10)
F5 0.106(13) 0.086(13) 0.083(12) -0.020(11) 0.020(10) -0.020(11)
F6 0.106(14) 0.087(11) 0.092(12) -0.003(10) 0.008(12) -0.002(10)
F4A 0.097(10) 0.100(14) 0.081(12) 0.005(13) 0.014(11) -0.006(11)
F5A 0.105(13) 0.080(12) 0.086(12) -0.017(11) 0.016(11) -0.024(12)
F6A 0.102(14) 0.080(11) 0.084(13) -0.004(10) 0.018(13) -0.010(11)
C34 0.065(9) 0.052(10) 0.063(11) -0.003(8) 0.011(9) 0.003(8)
C35 0.061(9) 0.049(9) 0.056(10) 0.004(8) 0.015(8) -0.001(8)
C36 0.053(9) 0.046(9) 0.067(11) -0.002(8) 0.007(8) -0.009(7)
C37 0.041(8) 0.029(8) 0.048(10) 0.000(7) 0.010(8) 0.005(7)
C38 0.044(8) 0.030(8) 0.038(9) 0.002(7) 0.015(8) -0.003(7)
C39 0.049(8) 0.042(9) 0.036(10) 0.005(8) 0.007(8) 0.001(7)
C40 0.041(8) 0.046(9) 0.059(10) -0.002(8) 0.013(8) 0.005(7)
C41 0.046(8) 0.036(9) 0.061(10) 0.000(8) 0.012(8) -0.005(7)
C42 0.050(9) 0.046(9) 0.067(11) 0.001(8) 0.010(8) -0.003(7)
C43 0.052(9) 0.049(9) 0.062(10) -0.011(8) 0.006(8) 0.000(7)
C44 0.041(8) 0.040(9) 0.046(10) 0.002(8) 0.009(8) -0.001(7)
C45 0.059(9) 0.063(10) 0.051(10) 0.004(8) 0.001(8) -0.003(8)
C46 0.080(11) 0.081(11) 0.087(12) -0.001(9) -0.007(9) -0.004(9)
C47 0.068(10) 0.078(11) 0.069(11) -0.005(9) 0.001(9) -0.007(8)
C48 0.060(9) 0.059(10) 0.061(11) 0.006(8) 0.017(8) -0.007(8)
C49 0.082(11) 0.080(11) 0.099(12) -0.007(9) 0.026(9) -0.003(9)
C50 0.040(8) 0.041(9) 0.043(10) -0.001(8) 0.003(8) -0.002(7)
C51 0.034(8) 0.036(8) 0.035(9) 0.000(7) -0.001(7) 0.001(7)
C52 0.028(7) 0.035(8) 0.041(9) -0.006(7) 0.003(7) 0.002(6)
C53 0.037(8) 0.038(8) 0.045(10) 0.003(7) 0.005(7) -0.002(7)
C54 0.038(8) 0.050(9) 0.053(10) -0.001(8) 0.002(8) -0.002(7)
C55 0.047(8) 0.044(9) 0.048(10) -0.002(8) 0.008(8) -0.011(7)
C56 0.064(9) 0.055(10) 0.060(11) 0.006(8) 0.002(8) -0.007(8)
C57 0.034(7) 0.037(8) 0.045(10) 0.001(7) 0.010(7) 0.003(7)
C58 0.033(8) 0.036(8) 0.043(10) -0.006(8) -0.004(8) -0.004(7)
C59 0.026(7) 0.022(8) 0.044(9) 0.003(7) 0.009(7) 0.006(6)
C60 0.043(8) 0.029(8) 0.046(10) -0.005(7) 0.005(8) 0.005(7)
C61 0.052(9) 0.045(9) 0.062(10) 0.005(8) 0.004(8) 0.000(7)
C62 0.047(8) 0.045(9) 0.048(10) 0.001(8) 0.003(8) 0.003(7)
C63 0.048(9) 0.048(9) 0.051(10) -0.001(8) 0.006(8) 0.005(7)
C64 0.034(8) 0.025(8) 0.041(9) -0.002(7) 0.002(7) -0.001(6)
N1 0.037(9) 0.026(9) 0.032(12) 0.013(8) 0.004(9) -0.003(7)
N2 0.029(8) 0.042(10) 0.042(13) -0.006(9) 0.001(9) 0.007(7)
N3 0.041(9) 0.031(10) 0.055(14) 0.004(9) 0.010(10) 0.003(7)
N4 0.047(10) 0.028(10) 0.049(14) -0.007(9) 0.010(10) -0.008(7)
N5 0.032(9) 0.040(11) 0.044(13) 0.002(9) -0.008(9) -0.001(7)
N6 0.018(8) 0.041(11) 0.071(16) 0.001(10) 0.005(9) 0.004(7)
N7 0.033(8) 0.016(8) 0.067(14) -0.004(8) 0.010(9) 0.006(6)
N8 0.038(9) 0.028(10) 0.059(14) 0.002(9) 0.009(10) 0.009(7)
O1 0.042(8) 0.060(10) 0.043(10) 0.000(8) 0.017(7) 0.014(7)
O2 0.038(7) 0.043(9) 0.068(12) 0.012(8) 0.009(7) -0.009(6)
Pt1 0.0306(4) 0.0299(5) 0.0697(7) 0.0036(5) 0.0118(4) 0.0034(3)
Pt2 0.0307(4) 0.0274(5) 0.0770(8) -0.0039(5) 0.0129(4) -0.0027(3)

loop_
_atom_type_symbol
_atom_type_description
_atom_type_scat_dispersion_real
_atom_type_scat_dispersion_imag
_atom_type_scat_source
C C 0.0033 0.0016 'International Tables Vol C Tables 4.2.6.8 and 6.1.1.4'
H H 0.0000 0.0000 'International Tables Vol C Tables 4.2.6.8 and 6.1.1.4'
F F 0.0171 0.0103 'International Tables Vol C Tables 4.2.6.8 and 6.1.1.4'
N N 0.0061 0.0033 'International Tables Vol C Tables 4.2.6.8 and 6.1.1.4'
O O 0.0106 0.0060 'International Tables Vol C Tables 4.2.6.8 and 6.1.1.4'
Pt Pt -1.7033 8.3905 'International Tables Vol C Tables 4.2.6.8 and 6.1.1.4'

loop_
_geom_angle_atom_site_label_1
_geom_angle_atom_site_label_2
_geom_angle_atom_site_label_3
_geom_angle
F2A C1 F3A 106(2)
F2A C1 F1A 106(2)
F3A C1 F1A 101(2)
F2 C1 F3 106(2)
F2 C1 F1 107(2)
F3 C1 F1 100(2)
F2 C1 C2 119(3)
F2A C1 C2 116(2)
F3A C1 C2 110(2)
F1A C1 C2 115(2)
F3 C1 C2 115(3)
F1 C1 C2 108(2)
C3 C2 C7 120(2)
C3 C2 C1 117(2)
C7 C2 C1 123(2)
C4 C3 C2 118(2)
C4 C3 H3 120.9
C2 C3 H3 120.9
C3 C4 C5 122(2)
C3 C4 H4 119.2
C5 C4 H4 119.2
C8 C5 C4 124.9(18)
C8 C5 C6 116.5(18)
C4 C5 C6 118(2)
C7 C6 C5 117.8(19)
C7 C6 Pt1 131.0(15)
C5 C6 Pt1 111.2(16)
C6 C7 C2 123(2)
C6 C7 H7 118.3
C2 C7 H7 118.3
N4 C8 C9 119(2)
N4 C8 C5 113.5(17)
C9 C8 C5 127.4(19)
C10 C9 C8 119.3(19)
C10 C9 H9 120.4
C8 C9 H9 120.4
C9 C10 C11 123(2)
C9 C10 H10 118.7
C11 C10 H10 118.7
C10 C11 C12 114(2)
C10 C11 H11 122.9
C12 C11 H11 122.9
N4 C12 C11 126(2)
N4 C12 H12 117.2
C11 C12 H12 117.2
C14 C13 C18 118.8(19)
C14 C13 H13 120.6
C18 C13 H13 120.6
C15 C14 C13 122(2)
C15 C14 H14 118.9
C13 C14 H14 118.9
C14 C15 C16 120(2)
C14 C15 H15 120.2
C16 C15 H15 120.2
C15 C16 C17 118.6(19)
C15 C16 H16 120.7
C17 C16 H16 120.7
C18 C17 C16 121(2)
C18 C17 H17 119.3
C16 C17 H17 119.3
C17 C18 C13 119(2)
C17 C18 C19 123.1(18)
C13 C18 C19 117.6(17)
N2 C19 N3 109.3(18)
N2 C19 C18 121.8(18)
N3 C19 C18 128.9(16)
C25 C20 C21 120.8(16)
C25 C20 N3 118.9(16)
C21 C20 N3 120.2(16)
C20 C21 C22 117.9(18)
C20 C21 H21 121.0
C22 C21 H21 121.0
C23 C22 C21 120.1(18)
C23 C22 H22 120.0
C21 C22 H22 120.0
C22 C23 C24 123.4(18)
C22 C23 H23 118.3
C24 C23 H23 118.3
C23 C24 C25 116.7(19)
C23 C24 H24 121.6
C25 C24 H24 121.6
C20 C25 C24 121.0(18)
C20 C25 H25 119.5
C24 C25 H25 119.5
N1 C26 N3 105.6(16)
N1 C26 C27 127.7(18)
N3 C26 C27 126.6(16)
C28 C27 C26 123.2(18)
C28 C27 C32 116.4(19)
C26 C27 C32 120.3(17)
C29 C28 C27 123.9(19)
C29 C28 H28 118.0
C27 C28 H28 118.0
C28 C29 C30 118.7(19)
C28 C29 H29 120.6
C30 C29 H29 120.6
C29 C30 C31 121(2)
C29 C30 H30 119.4
C31 C30 H30 119.4
C30 C31 C32 122(2)
C30 C31 H31 119.2
C32 C31 H31 119.2
O1 C32 C31 118.4(19)
O1 C32 C27 124(2)
C31 C32 C27 117.5(18)
F5A C33 F4A 104(3)
F6 C33 F4 104(3)
F5A C33 F6A 102(3)
F4A C33 F6A 104(3)
F6 C33 F5 100(2)
F4 C33 F5 99(2)
F5A C33 C34 116(3)
F4A C33 C34 119(3)
F6 C33 C34 119(3)
F4 C33 C34 120(2)
F6A C33 C34 110(3)
F5 C33 C34 112(3)
C35 C34 C39 119(2)
C35 C34 C33 121(2)
C39 C34 C33 120(2)
C36 C35 C34 120(2)
C36 C35 H35 120.2
C34 C35 H35 120.2
C35 C36 C37 123(2)
C35 C36 H36 118.4
C37 C36 H36 118.4
C36 C37 C40 124.8(19)
C36 C37 C38 117(2)
C40 C37 C38 118.0(19)
C39 C38 C37 117.6(19)
C39 C38 Pt2 132.4(15)
C37 C38 Pt2 109.9(15)
C38 C39 C34 124(2)
C38 C39 H39 118.2
C34 C39 H39 118.2
N8 C40 C41 119(2)
N8 C40 C37 113.4(18)
C41 C40 C37 128(2)
C42 C41 C40 118(2)
C42 C41 H41 121.0
C40 C41 H41 121.0
C41 C42 C43 124(2)
C41 C42 H42 117.9
C43 C42 H42 117.9
C42 C43 C44 117(2)
C42 C43 H43 121.7
C44 C43 H43 121.7
N8 C44 C43 121(2)
N8 C44 H44 119.6
C43 C44 H44 119.6
C46 C45 C50 125(2)
C46 C45 H45 117.7
C50 C45 H45 117.7
C47 C46 C45 119(3)
C47 C46 H46 120.7
C45 C46 H46 120.7
C46 C47 C48 118(3)
C46 C47 H47 121.2
C48 C47 H47 121.2
C47 C48 C49 124(2)
C47 C48 H48 118.1
C49 C48 H48 118.1
C50 C49 C48 115(3)
C50 C49 H49 122.3
C48 C49 H49 122.3
C49 C50 C45 120(2)
C49 C50 C51 119(2)
C45 C50 C51 121(2)
N6 C51 N7 108.6(18)
N6 C51 C50 127(2)
N7 C51 C50 124.7(17)
C57 C52 C53 121.0(17)
C57 C52 N7 120.1(16)
C53 C52 N7 118.7(17)
C52 C53 C54 119.8(19)
C52 C53 H53 120.1
C54 C53 H53 120.1
C55 C54 C53 120.3(19)
C55 C54 H54 119.8
C53 C54 H54 119.8
C54 C55 C56 119.5(19)
C54 C55 H55 120.3
C56 C55 H55 120.3
C55 C56 C57 120(2)
C55 C56 H56 119.9
C57 C56 H56 119.9
C52 C57 C56 119.1(18)
C52 C57 H57 120.5
C56 C57 H57 120.5
N5 C58 N7 106.5(18)
N5 C58 C59 128.2(17)
N7 C58 C59 125.4(17)
C64 C59 C60 118.9(19)
C64 C59 C58 121.3(16)
C60 C59 C58 119.6(18)
C61 C60 C59 120(2)
C61 C60 H60 119.8
C59 C60 H60 119.8
C60 C61 C62 122(2)
C60 C61 H61 119.2
C62 C61 H61 119.2
C63 C62 C61 118(2)
C63 C62 H62 120.9
C61 C62 H62 120.9
C62 C63 C64 123(2)
C62 C63 H63 118.5
C64 C63 H63 118.5
O2 C64 C63 120.0(18)
O2 C64 C59 122.2(19)
C63 C64 C59 117.7(17)
C26 N1 N2 109.9(15)
C26 N1 Pt1 127.5(14)
N2 N1 Pt1 122.2(11)
C19 N2 N1 108.2(16)
C19 N3 C26 107.0(15)
C19 N3 C20 124.8(17)
C26 N3 C20 126.7(17)
C12 N4 C8 119.2(18)
C12 N4 Pt1 124.6(14)
C8 N4 Pt1 116.2(14)
N6 N5 C58 110.2(15)
N6 N5 Pt2 125.4(12)
C58 N5 Pt2 124.2(14)
C51 N6 N5 107.6(18)
C58 N7 C51 107.0(15)
C58 N7 C52 130.0(18)
C51 N7 C52 122.6(17)
C44 N8 C40 121.2(18)
C44 N8 Pt2 123.2(14)
C40 N8 Pt2 115.6(15)
C32 O1 Pt1 129.3(14)
C64 O2 Pt2 128.4(13)
N1 Pt1 N4 175.9(7)
N1 Pt1 C6 101.2(8)
N4 Pt1 C6 81.8(8)
N1 Pt1 O1 87.5(6)
N4 Pt1 O1 89.3(6)
C6 Pt1 O1 169.8(7)
N5 Pt2 N8 176.3(6)
N5 Pt2 C38 99.3(8)
N8 Pt2 C38 82.3(8)
N5 Pt2 O2 88.4(6)
N8 Pt2 O2 89.7(6)
C38 Pt2 O2 171.1(6)

loop_
_geom_bond_atom_site_label_1
_geom_bond_atom_site_label_2
_geom_bond_distance
C1 F2 1.34(3)
C1 F2A 1.35(3)
C1 F3A 1.38(2)
C1 F1A 1.38(2)
C1 F3 1.39(2)
C1 F1 1.40(2)
C1 C2 1.46(3)
C2 C3 1.39(3)
C2 C7 1.41(3)
C3 C4 1.38(3)
C3 H3 0.9500
C4 C5 1.42(3)
C4 H4 0.9500
C5 C8 1.42(3)
C5 C6 1.45(2)
C6 C7 1.32(3)
C6 Pt1 2.00(2)
C7 H7 0.9500
C8 N4 1.37(2)
C8 C9 1.41(3)
C9 C10 1.37(3)
C9 H9 0.9500
C10 C11 1.38(3)
C10 H10 0.9500
C11 C12 1.40(3)
C11 H11 0.9500
C12 N4 1.32(2)
C12 H12 0.9500
C13 C14 1.39(3)
C13 C18 1.41(3)
C13 H13 0.9500
C14 C15 1.38(3)
C14 H14 0.9500
C15 C16 1.39(3)
C15 H15 0.9500
C16 C17 1.42(3)
C16 H16 0.9500
C17 C18 1.38(2)
C17 H17 0.9500
C18 C19 1.47(3)
C19 N2 1.32(2)
C19 N3 1.37(2)
C20 C25 1.37(2)
C20 C21 1.39(2)
C20 N3 1.45(2)
C21 C22 1.40(2)
C21 H21 0.9500
C22 C23 1.34(2)
C22 H22 0.9500
C23 C24 1.38(2)
C23 H23 0.9500
C24 C25 1.40(2)
C24 H24 0.9500
C25 H25 0.9500
C26 N1 1.35(2)
C26 N3 1.40(2)
C26 C27 1.42(3)
C27 C28 1.41(2)
C27 C32 1.43(3)
C28 C29 1.33(3)
C28 H28 0.9500
C29 C30 1.35(3)
C29 H29 0.9500
C30 C31 1.37(3)
C30 H30 0.9500
C31 C32 1.39(3)
C31 H31 0.9500
C32 O1 1.32(2)
C33 F5A 1.36(3)
C33 F4A 1.36(2)
C33 F6 1.37(2)
C33 F4 1.38(2)
C33 F6A 1.38(2)
C33 F5 1.38(3)
C33 C34 1.42(4)
C34 C35 1.38(3)
C34 C39 1.42(3)
C35 C36 1.34(3)
C35 H35 0.9500
C36 C37 1.42(3)
C36 H36 0.9500
C37 C40 1.43(3)
C37 C38 1.45(2)
C38 C39 1.35(3)
C38 Pt2 2.02(2)
C39 H39 0.9500
C40 N8 1.37(2)
C40 C41 1.42(3)
C41 C42 1.32(3)
C41 H41 0.9500
C42 C43 1.38(3)
C42 H42 0.9500
C43 C44 1.39(3)
C43 H43 0.9500
C44 N8 1.34(2)
C44 H44 0.9500
C45 C46 1.39(3)
C45 C50 1.41(3)
C45 H45 0.9500
C46 C47 1.39(3)
C46 H46 0.9500
C47 C48 1.42(3)
C47 H47 0.9500
C48 C49 1.47(3)
C48 H48 0.9500
C49 C50 1.37(3)
C49 H49 0.9500
C50 C51 1.41(3)
C51 N6 1.33(2)
C51 N7 1.40(2)
C52 C57 1.36(2)
C52 C53 1.36(2)
C52 N7 1.44(2)
C53 C54 1.40(2)
C53 H53 0.9500
C54 C55 1.36(3)
C54 H54 0.9500
C55 C56 1.39(3)
C55 H55 0.9500
C56 C57 1.40(3)
C56 H56 0.9500
C57 H57 0.9500
C58 N5 1.36(2)
C58 N7 1.37(2)
C58 C59 1.47(3)
C59 C64 1.42(2)
C59 C60 1.42(2)
C60 C61 1.35(3)
C60 H60 0.9500
C61 C62 1.41(3)
C61 H61 0.9500
C62 C63 1.36(3)
C62 H62 0.9500
C63 C64 1.40(3)
C63 H63 0.9500
C64 O2 1.32(2)
N1 N2 1.36(2)
N1 Pt1 1.984(15)
N4 Pt1 1.996(16)
N5 N6 1.36(2)
N5 Pt2 2.006(15)
N8 Pt2 2.012(16)
O1 Pt1 2.050(13)
O2 Pt2 2.062(14)
